data_4134498
loop_
_publ_author_name
'Pan, Chun-Ya'
'Yang, Xin-Rui'
'Xiong, Lin'
'Lu, Zhong-Wei'
'Zhen, Bo-Yu'
'Sui, Xin'
'Deng, Xue-Bin'
'Chen, Ling'
'Wu, Li-Ming'

_publ_section_title
;
 Solid-State Nonlinear Optical Switch with the Widest Switching
 Temperature Range Owing to Its Continuously Tunable <i>T</i><sub>c</sub>.
;
_journal_issue 13
_journal_name_full 'Journal of the American Chemical Society'
_journal_page_first 6423
_journal_page_last 6431
_journal_paper_doi 10.1021/jacs.0c01741
_journal_volume 142
_journal_year 2020
_chemical_formula_sum 'F H8 K0.03 N1.97 O3 P'
_chemical_formula_weight 134.81
_space_group_IT_number 33
_space_group_name_Hall 'P 2c -2n'
_space_group_name_H-M_alt 'P n a 21'
_symmetry_cell_setting orthorhombic
_symmetry_space_group_name_H-M 'P n a 21'
_atom_sites_solution_hydrogens none
_atom_sites_solution_primary direct
_atom_sites_solution_secondary difmap
_audit_creation_method SHELXL-97
_cell_angle_alpha 90.00
_cell_angle_beta 90.00
_cell_angle_gamma 90.00
_cell_formula_units_Z 4
_cell_length_a 7.9395(13)
_cell_length_b 11.3139(19)
_cell_length_c 6.0289(9)
_cell_measurement_reflns_used 3307
_cell_measurement_temperature 273(2)
_cell_measurement_theta_max 27.46
_cell_measurement_theta_min 3.13
_cell_volume 541.56(15)
_computing_structure_refinement 'SHELXL-97 (Sheldrick, 1997)'
_computing_structure_solution 'SHELXS-97 (Sheldrick, 1990)'
_diffrn_ambient_temperature 273(2)
_diffrn_measured_fraction_theta_full 0.984
_diffrn_measured_fraction_theta_max 0.984
_diffrn_measurement_device_type 'Bruker APEX-II CCD'
_diffrn_measurement_method '\f and \w scans'
_diffrn_radiation_monochromator graphite
_diffrn_radiation_source 'fine-focus sealed tube'
_diffrn_radiation_type MoK\a
_diffrn_radiation_wavelength 0.71073
_diffrn_reflns_av_R_equivalents 0.0619
_diffrn_reflns_av_sigmaI/netI 0.0438
_diffrn_reflns_limit_h_max 10
_diffrn_reflns_limit_h_min -10
_diffrn_reflns_limit_k_max 14
_diffrn_reflns_limit_k_min -12
_diffrn_reflns_limit_l_max 6
_diffrn_reflns_limit_l_min -7
_diffrn_reflns_number 6750
_diffrn_reflns_theta_full 27.48
_diffrn_reflns_theta_max 27.48
_diffrn_reflns_theta_min 3.13
_exptl_absorpt_coefficient_mu 0.468
_exptl_absorpt_correction_T_max 0.7456
_exptl_absorpt_correction_T_min 0.6331
_exptl_absorpt_correction_type multi-scan
_exptl_crystal_colour colorless
_exptl_crystal_density_diffrn 1.653
_exptl_crystal_density_method 'not measured'
_exptl_crystal_description block
_exptl_crystal_F_000 281
_exptl_crystal_size_max 0.05
_exptl_crystal_size_mid 0.03
_exptl_crystal_size_min 0.02
_refine_diff_density_max 0.463
_refine_diff_density_min -0.483
_refine_diff_density_rms 0.138
_refine_ls_abs_structure_details 'Flack H D (1983), Acta Cryst. A39, 876-881'
_refine_ls_abs_structure_Flack 0.2(3)
_refine_ls_extinction_coef 0.044(14)
_refine_ls_extinction_expression Fc^*^=kFc[1+0.001xFc^2^\l^3^/sin(2\q)]^-1/4^
_refine_ls_extinction_method SHELXL
_refine_ls_goodness_of_fit_ref 0.990
_refine_ls_hydrogen_treatment none
_refine_ls_matrix_type full
_refine_ls_number_parameters 100
_refine_ls_number_reflns 1186
_refine_ls_number_restraints 39
_refine_ls_restrained_S_all 0.975
_refine_ls_R_factor_all 0.0555
_refine_ls_R_factor_gt 0.0500
_refine_ls_shift/su_max 0.000
_refine_ls_shift/su_mean 0.000
_refine_ls_structure_factor_coef Fsqd
_refine_ls_weighting_details 'calc w=1/[\s^2^(Fo^2^)+(0.0898P)^2^+0.6712P] where P=(Fo^2^+2Fc^2^)/3'
_refine_ls_weighting_scheme calc
_refine_ls_wR_factor_gt 0.1312
_refine_ls_wR_factor_ref 0.1351
_reflns_number_gt 1094
_reflns_number_total 1186
_reflns_threshold_expression >2sigma(I)
_cod_data_source_file K0.1(NH4)1.9PO3F.cif
_cod_data_source_block K0.1(NH4)1.9PO3F-HTP-300K
_cod_depositor_comments
;
The following automatic conversions were performed:

data item '_symmetry_cell_setting' value 'Orthorhombic' was changed
to 'orthorhombic' in accordance with the
/home/data/users/saulius/crontab/automatic-downloads/rss-feeds/ACS/lib/dictionaries/cif_core.dic
dictionary named 'cif_core.dic' version 2.4.2 last updated on
2011-04-26.

Automatic conversion script
Id: cif_fix_values 7556 2019-12-06 15:28:31Z antanas 

 Adding full bibliography for 4134470--4134505.cif.
;
_cod_original_sg_symbol_H-M Pna2(1)
_cod_original_formula_sum 'H8 F K0.03 N1.97 O3 P'
_cod_database_code 4134498

loop_
_symmetry_equiv_pos_as_xyz
'x, y, z'
'-x, -y, z+1/2'
'x+1/2, -y+1/2, z'
'-x+1/2, y+1/2, z+1/2'

loop_
_atom_site_label
_atom_site_type_symbol
_atom_site_fract_x
_atom_site_fract_y
_atom_site_fract_z
_atom_site_U_iso_or_equiv
_atom_site_adp_type
_atom_site_occupancy
_atom_site_symmetry_multiplicity
_atom_site_calc_flag
_atom_site_refinement_flags
_atom_site_disorder_assembly
_atom_site_disorder_group
P P 0.18982(10) 0.37396(6) 0.9439(2) 0.0150(3) Uani 1 1 d . . .
F F -0.0003(2) 0.4178(2) 0.9380(7) 0.0357(6) Uani 1 1 d . . .
O3 O 0.1954(4) 0.2724(3) 0.7845(6) 0.0332(8) Uani 1 1 d . . .
O2 O 0.2182(4) 0.3434(3) 1.1845(5) 0.0272(7) Uani 1 1 d . . .
N2 N 0.4138(4) 0.1915(2) 1.4377(9) 0.0267(14) Uani 0.970(8) 1 d PD . .
H5 H 0.510(3) 0.177(4) 1.393(9) 0.09(3) Uiso 1 1 d D . .
H8 H 0.360(5) 0.131(2) 1.461(9) 0.036(13) Uiso 1 1 d D . .
H7 H 0.365(5) 0.232(3) 1.340(6) 0.020(12) Uiso 1 1 d D . .
H6 H 0.419(7) 0.232(4) 1.552(6) 0.09(3) Uiso 1 1 d D . .
K K 0.4138(4) 0.1915(2) 1.4377(9) 0.0267(14) Uani 0.030(8) 1 d P . .
N1 N 0.1416(4) 0.0394(3) 0.9259(8) 0.0228(7) Uani 1 1 d D . .
H1 H 0.035(2) 0.032(2) 0.908(6) 0.008(9) Uiso 1 1 d D . .
H2 H 0.190(4) -0.007(3) 0.838(6) 0.027(15) Uiso 1 1 d D . .
H4 H 0.167(4) 0.1090(18) 0.896(6) 0.024(13) Uiso 1 1 d D . .
H3 H 0.165(5) 0.023(4) 1.056(4) 0.05(2) Uiso 1 1 d D . .
O1 O 0.2861(3) 0.4832(3) 0.8732(6) 0.0263(7) Uani 1 1 d . . .

loop_
_atom_site_aniso_label
_atom_site_aniso_U_11
_atom_site_aniso_U_22
_atom_site_aniso_U_33
_atom_site_aniso_U_23
_atom_site_aniso_U_13
_atom_site_aniso_U_12
P 0.0133(4) 0.0159(4) 0.0157(5) -0.0002(5) 0.0003(5) 0.0010(3)
F 0.0142(10) 0.0397(12) 0.0534(15) 0.005(2) -0.0048(16) 0.0028(8)
O3 0.042(2) 0.0266(16) 0.0307(17) -0.0091(13) 0.0010(15) -0.0011(13)
O2 0.0312(15) 0.0311(16) 0.0192(16) 0.0069(13) -0.0010(13) 0.0029(13)
N2 0.0255(18) 0.0194(18) 0.035(2) 0.004(2) 0.002(2) 0.0004(11)
K 0.0255(18) 0.0194(18) 0.035(2) 0.004(2) 0.002(2) 0.0004(11)
N1 0.0192(14) 0.0265(15) 0.023(2) -0.0029(18) -0.0031(19) 0.0031(11)
O1 0.0200(13) 0.0242(14) 0.0348(17) 0.0030(12) 0.0014(11) -0.0009(10)

loop_
_atom_type_symbol
_atom_type_description
_atom_type_scat_dispersion_real
_atom_type_scat_dispersion_imag
_atom_type_scat_source
N N 0.0061 0.0033 'International Tables Vol C Tables 4.2.6.8 and 6.1.1.4'
H H 0.0000 0.0000 'International Tables Vol C Tables 4.2.6.8 and 6.1.1.4'
O O 0.0106 0.0060 'International Tables Vol C Tables 4.2.6.8 and 6.1.1.4'
F F 0.0171 0.0103 'International Tables Vol C Tables 4.2.6.8 and 6.1.1.4'
P P 0.1023 0.0942 'International Tables Vol C Tables 4.2.6.8 and 6.1.1.4'
K K 0.2009 0.2494 'International Tables Vol C Tables 4.2.6.8 and 6.1.1.4'

loop_
_geom_angle_atom_site_label_1
_geom_angle_atom_site_label_2
_geom_angle_atom_site_label_3
_geom_angle
_geom_angle_site_symmetry_1
_geom_angle_site_symmetry_3
_geom_angle_publ_flag
O3 P O2 115.88(19) . . ?
O3 P O1 115.5(2) . . ?
O2 P O1 112.47(19) . . ?
O3 P F 104.65(19) . . ?
O2 P F 103.6(2) . . ?
O1 P F 102.62(15) . . ?
O3 P K 138.39(17) . 4_554 ?
O2 P K 105.45(16) . 4_554 ?
O1 P K 46.72(12) . 4_554 ?
F P K 58.91(10) . 4_554 ?
O3 P K 111.88(15) . 3_455 ?
O2 P K 44.13(14) . 3_455 ?
O1 P K 132.53(14) . 3_455 ?
F P K 61.77(15) . 3_455 ?
K P K 94.00(9) 4_554 3_455 ?
O3 P K 50.03(15) . 3_454 ?
O2 P K 143.86(14) . 3_454 ?
O1 P K 102.87(14) . 3_454 ?
F P K 59.93(16) . 3_454 ?
K P K 93.03(9) 4_554 3_454 ?
K P K 104.98(7) 3_455 3_454 ?
P F K 95.68(11) . 4_554 ?
P F K 93.34(16) . 3_455 ?
K F K 114.07(18) 4_554 3_455 ?
P F K 95.68(17) . 3_454 ?
K F K 113.99(18) 4_554 3_454 ?
K F K 129.78(11) 3_455 3_454 ?
P O3 K 136.91(19) . 1_554 ?
P O3 K 108.14(18) . 3_454 ?
K O3 K 89.21(19) 1_554 3_454 ?
P O2 K 114.52(19) . 3_455 ?
H5 N2 H8 112(2) . . ?
H5 N2 H7 108(2) . . ?
H8 N2 H7 109(2) . . ?
H5 N2 H6 110(2) . . ?
H8 N2 H6 110(2) . . ?
H7 N2 H6 108(2) . . ?
H1 N1 H2 108(2) . . ?
H1 N1 H4 108(2) . . ?
H2 N1 H4 110(2) . . ?
H1 N1 H3 109(2) . . ?
H2 N1 H3 111(2) . . ?
H4 N1 H3 112(2) . . ?
P O1 K 110.68(16) . 4_554 ?

loop_
_geom_bond_atom_site_label_1
_geom_bond_atom_site_label_2
_geom_bond_distance
_geom_bond_site_symmetry_2
_geom_bond_publ_flag
P O3 1.499(3) . ?
P O2 1.508(3) . ?
P O1 1.515(3) . ?
P F 1.590(2) . ?
P K 3.686(3) 4_554 ?
P K 3.770(5) 3_455 ?
P K 3.830(5) 3_454 ?
F K 3.172(4) 4_554 ?
F K 3.328(6) 3_455 ?
F K 3.330(6) 3_454 ?
O3 K 2.866(6) 1_554 ?
O3 K 3.088(6) 3_454 ?
O2 K 2.886(5) 3_455 ?
N2 H5 0.825(19) . ?
N2 H8 0.815(19) . ?
N2 H7 0.841(19) . ?
N2 H6 0.829(19) . ?
N1 H1 0.853(17) . ?
N1 H2 0.836(18) . ?
N1 H4 0.834(18) . ?
N1 H3 0.827(18) . ?
O1 K 2.868(4) 4_554 ?

loop_
_geom_hbond_atom_site_label_D
_geom_hbond_atom_site_label_H
_geom_hbond_atom_site_label_A
_geom_hbond_distance_DH
_geom_hbond_distance_HA
_geom_hbond_distance_DA
_geom_hbond_angle_DHA
_geom_hbond_site_symmetry_A
N2 H7 O2 0.841(19) 1.96(2) 2.774(5) 164(4) .
N1 H4 O3 0.834(18) 1.98(2) 2.803(5) 170(4) .
N2 H5 O2 0.825(19) 2.09(3) 2.886(5) 162(5) 3
N2 H8 O1 0.815(19) 2.11(3) 2.868(4) 156(5) 4_545
N2 H6 O3 0.829(19) 2.31(5) 2.866(6) 125(5) 1_556
N2 H6 O3 0.829(19) 2.61(5) 3.088(6) 118(4) 3_556
N1 H1 O1 0.853(17) 1.998(18) 2.851(4) 179(3) 3_455
N1 H2 O2 0.836(18) 2.06(2) 2.876(5) 164(4) 4_544
N1 H3 O1 0.827(18) 2.003(19) 2.829(6) 178(4) 4_545
